data_7107020
loop_
_publ_author_name
'Jingmei Shen'
'Glenn P. A. Yap'
'Jan-Philipp Werner'
'Klaus H.Theopold'

_publ_section_title
;
 Reactions of a quintuply bonded chromium dimer with alkynes
;
_journal_name_full Chem.Commun.
_journal_page_first 12191
_journal_paper_doi 10.1039/c1cc15218a
_journal_volume 47
_journal_year 2011
_chemical_formula_moiety 'C56 H72 Cr2 F6 N4, 2.5(C7 H8)'
_chemical_formula_sum 'C73.5 H92 Cr2 F6 N4'
_chemical_formula_weight 1249.51
_chemical_name_systematic
;
?
;
_space_group_IT_number 15
_symmetry_cell_setting monoclinic
_symmetry_space_group_name_Hall '-C 2yc'
_symmetry_space_group_name_H-M 'C 1 2/c 1'
_atom_sites_solution_hydrogens geom
_atom_sites_solution_primary direct
_atom_sites_solution_secondary difmap
_audit_creation_method SHELXL-97
_cell_angle_alpha 90.00
_cell_angle_beta 104.553(4)
_cell_angle_gamma 90.00
_cell_formula_units_Z 8
_cell_length_a 28.416(5)
_cell_length_b 23.911(4)
_cell_length_c 21.946(4)
_cell_measurement_reflns_used 997
_cell_measurement_temperature 200(2)
_cell_measurement_theta_max 22.63
_cell_measurement_theta_min 2.30
_cell_volume 14433(4)
_computing_cell_refinement 'SAINT (Bruker, 2002)'
_computing_data_collection 'SMART (Bruker, 2002)'
_computing_data_reduction SAINT
_computing_molecular_graphics 'SHELXTL (Sheldrick, 2001)'
_computing_publication_material 'SHELXTL (Sheldrick, 2001)'
_computing_structure_refinement 'SHELXL-97 (Sheldrick, 1997)'
_computing_structure_solution 'SHELXS-97 (Sheldrick, 1990)'
_diffrn_ambient_temperature 200(2)
_diffrn_detector_area_resol_mean 836.6
_diffrn_measured_fraction_theta_full 1.000
_diffrn_measured_fraction_theta_max 0.999
_diffrn_measurement_device_type 'Bruker AXS APEX diffractometer'
_diffrn_measurement_method \w
_diffrn_radiation_monochromator graphite
_diffrn_radiation_source 'fine-focus sealed tube'
_diffrn_radiation_type MoK\a
_diffrn_radiation_wavelength 0.71073
_diffrn_reflns_av_R_equivalents 0.0966
_diffrn_reflns_av_sigmaI/netI 0.0795
_diffrn_reflns_limit_h_max 37
_diffrn_reflns_limit_h_min -37
_diffrn_reflns_limit_k_max 31
_diffrn_reflns_limit_k_min -31
_diffrn_reflns_limit_l_max 29
_diffrn_reflns_limit_l_min -29
_diffrn_reflns_number 98135
_diffrn_reflns_theta_full 25.00
_diffrn_reflns_theta_max 28.31
_diffrn_reflns_theta_min 1.48
_diffrn_standards_decay_% 1
_diffrn_standards_interval_count 0
_diffrn_standards_interval_time 0
_diffrn_standards_number 0
_exptl_absorpt_coefficient_mu 0.358
_exptl_absorpt_correction_T_max 0.9778
_exptl_absorpt_correction_T_min 0.9310
_exptl_absorpt_correction_type multi-scan
_exptl_absorpt_process_details 'SADABS (Sheldrick, 2003)'
_exptl_crystal_colour purple
_exptl_crystal_density_diffrn 1.150
_exptl_crystal_density_method 'not measured'
_exptl_crystal_description block
_exptl_crystal_F_000 5304
_exptl_crystal_size_max 0.20
_exptl_crystal_size_mid 0.11
_exptl_crystal_size_min 0.06
_platon_squeeze_details
;

- PLATON Reference : Spek, A.L. (2003), J.Appl.Cryst. 36, 7-13
Void space analysis consistent with initial solutions displaying
2.5 severely disordered toluene molecules of solvation per
compound molecule.

;
_refine_diff_density_max 0.568
_refine_diff_density_min -0.260
_refine_diff_density_rms 0.066
_refine_ls_extinction_method none
_refine_ls_goodness_of_fit_ref 1.014
_refine_ls_hydrogen_treatment constr
_refine_ls_matrix_type full
_refine_ls_number_parameters 629
_refine_ls_number_reflns 17963
_refine_ls_number_restraints 0
_refine_ls_restrained_S_all 1.014
_refine_ls_R_factor_all 0.1010
_refine_ls_R_factor_gt 0.0594
_refine_ls_shift/su_max 0.002
_refine_ls_shift/su_mean 0.000
_refine_ls_structure_factor_coef Fsqd
_refine_ls_weighting_details 'calc w=1/[\s^2^(Fo^2^)+(0.0488P)^2^] where P=(Fo^2^+2Fc^2^)/3'
_refine_ls_weighting_scheme calc
_refine_ls_wR_factor_gt 0.1256
_refine_ls_wR_factor_ref 0.1377
_reflns_number_gt 11453
_reflns_number_total 17963
_reflns_threshold_expression >2sigma(I)
_cod_data_source_file c1cc15218a.txt
_cod_data_source_block klat839s
_cod_original_cell_volume 14433(5)
_cod_original_sg_symbol_H-M C2/c
_cod_original_formula_sum 'C73.50 H92 Cr2 F6 N4'
_cod_database_code 7107020

loop_
_symmetry_equiv_pos_as_xyz
'x, y, z'
'-x, y, -z+1/2'
'x+1/2, y+1/2, z'
'-x+1/2, y+1/2, -z+1/2'
'-x, -y, -z'
'x, -y, z-1/2'
'-x+1/2, -y+1/2, -z'
'x+1/2, -y+1/2, z-1/2'

loop_
_atom_site_label
_atom_site_type_symbol
_atom_site_fract_x
_atom_site_fract_y
_atom_site_fract_z
_atom_site_U_iso_or_equiv
_atom_site_adp_type
_atom_site_occupancy
_atom_site_symmetry_multiplicity
_atom_site_calc_flag
_atom_site_refinement_flags
Cr1 Cr 0.177901(12) 0.034894(15) 0.720522(15) 0.02647(9) Uani 1 1 d .
Cr2 Cr 0.245744(13) 0.059199(16) 0.750207(16) 0.03068(10) Uani 1 1 d .
N1 N 0.17906(6) -0.04297(7) 0.70040(8) 0.0289(4) Uani 1 1 d .
N4 N 0.14500(6) 0.10069(7) 0.66275(8) 0.0271(4) Uani 1 1 d .
N3 N 0.23587(7) 0.13738(8) 0.75556(8) 0.0321(4) Uani 1 1 d .
N2 N 0.28115(7) -0.00754(9) 0.74592(9) 0.0356(5) Uani 1 1 d .
F1 F 0.23531(6) -0.02784(6) 0.86892(6) 0.0497(4) Uani 1 1 d .
F2 F 0.17230(6) 0.00873(7) 0.88982(6) 0.0514(4) Uani 1 1 d .
F3 F 0.24161(6) 0.04921(7) 0.92078(6) 0.0581(4) Uani 1 1 d .
F4 F 0.13218(6) 0.11844(7) 0.87058(6) 0.0540(4) Uani 1 1 d .
F5 F 0.09522(5) 0.05666(6) 0.80437(7) 0.0477(4) Uani 1 1 d .
F6 F 0.09512(5) 0.14291(6) 0.77643(7) 0.0484(4) Uani 1 1 d .
C3 C 0.12054(8) -0.08540(9) 0.61022(10) 0.0331(5) Uani 1 1 d .
C4 C 0.08011(9) -0.11957(10) 0.58771(12) 0.0414(6) Uani 1 1 d .
H4 H 0.0704 -0.1281 0.5440 0.050 Uiso 1 1 calc R
C5 C 0.05387(9) -0.14131(11) 0.62700(13) 0.0440(6) Uani 1 1 d .
H5 H 0.0270 -0.1652 0.6106 0.053 Uiso 1 1 calc R
C6 C 0.06670(9) -0.12827(11) 0.69005(13) 0.0429(6) Uani 1 1 d .
H6 H 0.0478 -0.1424 0.7166 0.051 Uiso 1 1 calc R
C7 C 0.10695(8) -0.09470(10) 0.71579(11) 0.0343(5) Uani 1 1 d .
C8 C 0.13423(8) -0.07373(9) 0.67522(10) 0.0299(5) Uani 1 1 d .
C9 C 0.14857(9) -0.06281(11) 0.56512(11) 0.0397(6) Uani 1 1 d .
H9 H 0.1677 -0.0298 0.5858 0.048 Uiso 1 1 calc R
C11 C 0.11507(11) -0.04260(12) 0.50332(12) 0.0534(7) Uani 1 1 d .
H11A H 0.0998 -0.0749 0.4786 0.080 Uiso 1 1 calc R
H11B H 0.1341 -0.0217 0.4794 0.080 Uiso 1 1 calc R
H11C H 0.0899 -0.0183 0.5123 0.080 Uiso 1 1 calc R
C10 C 0.18444(11) -0.10536(14) 0.55174(14) 0.0620(8) Uani 1 1 d .
H10A H 0.2065 -0.1173 0.5915 0.093 Uiso 1 1 calc R
H10B H 0.2033 -0.0884 0.5248 0.093 Uiso 1 1 calc R
H10C H 0.1667 -0.1379 0.5303 0.093 Uiso 1 1 calc R
C12 C 0.12080(9) -0.08189(11) 0.78574(11) 0.0378(5) Uani 1 1 d .
H12 H 0.1410 -0.0471 0.7920 0.045 Uiso 1 1 calc R
C13 C 0.15184(11) -0.12864(13) 0.82262(13) 0.0577(8) Uani 1 1 d .
H13A H 0.1324 -0.1629 0.8192 0.087 Uiso 1 1 calc R
H13B H 0.1630 -0.1178 0.8670 0.087 Uiso 1 1 calc R
H13C H 0.1800 -0.1353 0.8054 0.087 Uiso 1 1 calc R
C14 C 0.07664(10) -0.07093(12) 0.81199(13) 0.0509(7) Uani 1 1 d .
H14A H 0.0545 -0.0450 0.7841 0.076 Uiso 1 1 calc R
H14B H 0.0874 -0.0545 0.8541 0.076 Uiso 1 1 calc R
H14C H 0.0598 -0.1063 0.8145 0.076 Uiso 1 1 calc R
C19 C 0.36359(10) 0.01668(14) 0.80856(13) 0.0554(7) Uani 1 1 d .
C18 C 0.41324(11) 0.01913(19) 0.81283(17) 0.0861(12) Uani 1 1 d .
H18 H 0.4348 0.0306 0.8512 0.103 Uiso 1 1 calc R
C17 C 0.43126(12) 0.0056(2) 0.7639(2) 0.1168(18) Uani 1 1 d .
H17 H 0.4653 0.0076 0.7681 0.140 Uiso 1 1 calc R
C16 C 0.40087(11) -0.0112(2) 0.70737(18) 0.0979(14) Uani 1 1 d .
H16 H 0.4144 -0.0201 0.6731 0.117 Uiso 1 1 calc R
C15 C 0.35090(10) -0.01524(15) 0.69958(14) 0.0605(8) Uani 1 1 d .
C20 C 0.33267(9) -0.00149(12) 0.75153(12) 0.0462(7) Uani 1 1 d .
C24 C 0.34545(10) 0.02950(14) 0.86608(13) 0.0611(8) Uani 1 1 d .
H24 H 0.3098 0.0372 0.8516 0.073 Uiso 1 1 calc R
C25 C 0.35213(14) -0.02186(19) 0.90850(17) 0.0948(13) Uani 1 1 d .
H25A H 0.3366 -0.0542 0.8842 0.142 Uiso 1 1 calc R
H25B H 0.3372 -0.0151 0.9435 0.142 Uiso 1 1 calc R
H25C H 0.3869 -0.0293 0.9251 0.142 Uiso 1 1 calc R
C26 C 0.36970(14) 0.08118(19) 0.9020(2) 0.1076(15) Uani 1 1 d .
H26A H 0.4033 0.0722 0.9240 0.161 Uiso 1 1 calc R
H26B H 0.3518 0.0926 0.9327 0.161 Uiso 1 1 calc R
H26C H 0.3695 0.1118 0.8722 0.161 Uiso 1 1 calc R
C21 C 0.31952(11) -0.03310(16) 0.63568(14) 0.0684(10) Uani 1 1 d .
H21 H 0.2848 -0.0281 0.6366 0.082 Uiso 1 1 calc R
C23 C 0.32684(13) -0.09507(18) 0.62252(18) 0.0961(14) Uani 1 1 d .
H23A H 0.3613 -0.1020 0.6251 0.144 Uiso 1 1 calc R
H23B H 0.3074 -0.1047 0.5803 0.144 Uiso 1 1 calc R
H23C H 0.3166 -0.1181 0.6538 0.144 Uiso 1 1 calc R
C22 C 0.32849(13) 0.0034(2) 0.58207(16) 0.0947(14) Uani 1 1 d .
H22A H 0.3219 0.0426 0.5899 0.142 Uiso 1 1 calc R
H22B H 0.3069 -0.0086 0.5420 0.142 Uiso 1 1 calc R
H22C H 0.3624 -0.0006 0.5801 0.142 Uiso 1 1 calc R
C29 C 0.30552(9) 0.19478(12) 0.74888(12) 0.0472(7) Uani 1 1 d .
C30 C 0.33748(11) 0.23836(12) 0.77156(14) 0.0569(8) Uani 1 1 d .
H30 H 0.3613 0.2480 0.7498 0.068 Uiso 1 1 calc R
C31 C 0.33563(11) 0.26795(13) 0.82473(14) 0.0625(9) Uani 1 1 d .
H31 H 0.3565 0.2990 0.8382 0.075 Uiso 1 1 calc R
C32 C 0.30323(11) 0.25156(12) 0.85745(13) 0.0577(8) Uani 1 1 d .
H32 H 0.3028 0.2713 0.8949 0.069 Uiso 1 1 calc R
C33 C 0.27071(10) 0.20759(11) 0.83923(11) 0.0442(6) Uani 1 1 d .
C34 C 0.27031(9) 0.17989(10) 0.78135(11) 0.0379(6) Uani 1 1 d .
C35 C 0.31064(12) 0.16447(16) 0.68977(15) 0.0722(10) Uani 1 1 d .
H35 H 0.2862 0.1336 0.6794 0.087 Uiso 1 1 calc R
C37 C 0.36345(15) 0.13946(19) 0.7008(2) 0.1058(14) Uani 1 1 d .
H37A H 0.3652 0.1158 0.6649 0.159 Uiso 1 1 calc R
H37B H 0.3710 0.1170 0.7393 0.159 Uiso 1 1 calc R
H37C H 0.3870 0.1700 0.7049 0.159 Uiso 1 1 calc R
C36 C 0.30311(15) 0.20453(18) 0.63489(16) 0.0945(13) Uani 1 1 d .
H36A H 0.2699 0.2192 0.6254 0.142 Uiso 1 1 calc R
H36B H 0.3083 0.1848 0.5980 0.142 Uiso 1 1 calc R
H36C H 0.3263 0.2355 0.6458 0.142 Uiso 1 1 calc R
C38 C 0.24064(11) 0.19016(12) 0.88440(11) 0.0490(7) Uani 1 1 d .
H38 H 0.2224 0.1554 0.8674 0.059 Uiso 1 1 calc R
C39 C 0.27342(12) 0.17641(14) 0.94989(12) 0.0649(9) Uani 1 1 d .
H39A H 0.2990 0.1504 0.9455 0.097 Uiso 1 1 calc R
H39B H 0.2539 0.1592 0.9758 0.097 Uiso 1 1 calc R
H39C H 0.2883 0.2109 0.9701 0.097 Uiso 1 1 calc R
C40 C 0.20350(12) 0.23449(13) 0.89123(14) 0.0655(9) Uani 1 1 d .
H40A H 0.2204 0.2694 0.9068 0.098 Uiso 1 1 calc R
H40B H 0.1854 0.2213 0.9211 0.098 Uiso 1 1 calc R
H40C H 0.1808 0.2412 0.8502 0.098 Uiso 1 1 calc R
C41 C 0.13483(9) 0.11179(10) 0.54762(10) 0.0370(5) Uani 1 1 d .
C42 C 0.10428(9) 0.10793(11) 0.48730(11) 0.0419(6) Uani 1 1 d .
H42 H 0.1166 0.1168 0.4521 0.050 Uiso 1 1 calc R
C43 C 0.05632(9) 0.09143(11) 0.47750(11) 0.0426(6) Uani 1 1 d .
H43 H 0.0361 0.0890 0.4359 0.051 Uiso 1 1 calc R
C44 C 0.03810(9) 0.07856(11) 0.52799(11) 0.0401(6) Uani 1 1 d .
H44 H 0.0051 0.0675 0.5209 0.048 Uiso 1 1 calc R
C45 C 0.06675(8) 0.08133(10) 0.58930(10) 0.0321(5) Uani 1 1 d .
C46 C 0.11525(8) 0.09813(9) 0.59818(10) 0.0293(5) Uani 1 1 d .
C47 C 0.18711(9) 0.13023(12) 0.55504(11) 0.0462(7) Uani 1 1 d .
H47 H 0.2021 0.1373 0.6007 0.055 Uiso 1 1 calc R
C48 C 0.21585(11) 0.08418(16) 0.53302(18) 0.0771(10) Uani 1 1 d .
H48A H 0.2006 0.0752 0.4889 0.116 Uiso 1 1 calc R
H48B H 0.2162 0.0508 0.5590 0.116 Uiso 1 1 calc R
H48C H 0.2493 0.0969 0.5370 0.116 Uiso 1 1 calc R
C49 C 0.18941(12) 0.18375(14) 0.51922(16) 0.0702(9) Uani 1 1 d .
H49A H 0.1764 0.1771 0.4741 0.105 Uiso 1 1 calc R
H49B H 0.2233 0.1962 0.5272 0.105 Uiso 1 1 calc R
H49C H 0.1700 0.2127 0.5332 0.105 Uiso 1 1 calc R
C50 C 0.04441(9) 0.06926(11) 0.64378(12) 0.0418(6) Uani 1 1 d .
H50 H 0.0716 0.0654 0.6826 0.050 Uiso 1 1 calc R
C52 C 0.01333(11) 0.11910(13) 0.65366(15) 0.0609(8) Uani 1 1 d .
H52A H 0.0331 0.1532 0.6593 0.091 Uiso 1 1 calc R
H52B H 0.0013 0.1127 0.6912 0.091 Uiso 1 1 calc R
H52C H -0.0143 0.1233 0.6168 0.091 Uiso 1 1 calc R
C51 C 0.01535(10) 0.01527(13) 0.63560(14) 0.0560(8) Uani 1 1 d .
H51A H -0.0143 0.0199 0.6018 0.084 Uiso 1 1 calc R
H51B H 0.0067 0.0062 0.6750 0.084 Uiso 1 1 calc R
H51C H 0.0350 -0.0151 0.6248 0.084 Uiso 1 1 calc R
C1 C 0.21859(9) -0.07794(10) 0.71524(11) 0.0367(5) Uani 1 1 d .
H1 H 0.2124 -0.1170 0.7107 0.044 Uiso 1 1 calc R
C2 C 0.26555(9) -0.06182(11) 0.73572(11) 0.0405(6) Uani 1 1 d .
H2 H 0.2896 -0.0903 0.7437 0.049 Uiso 1 1 calc R
C27 C 0.18479(8) 0.14729(9) 0.75647(10) 0.0305(5) Uani 1 1 d .
H27 H 0.1809 0.1824 0.7796 0.037 Uiso 1 1 calc R
C28 C 0.15514(8) 0.14845(10) 0.68941(10) 0.0304(5) Uani 1 1 d .
H28 H 0.1445 0.1825 0.6680 0.036 Uiso 1 1 calc R
C53 C 0.21310(9) 0.02129(11) 0.87125(11) 0.0410(6) Uani 1 1 d .
C54 C 0.20532(8) 0.05334(10) 0.81184(10) 0.0311(5) Uani 1 1 d .
C55 C 0.16875(8) 0.09462(9) 0.78748(10) 0.0307(5) Uani 1 1 d .
C56 C 0.12359(9) 0.10221(11) 0.80966(11) 0.0391(6) Uani 1 1 d .

loop_
_atom_site_aniso_label
_atom_site_aniso_U_11
_atom_site_aniso_U_22
_atom_site_aniso_U_33
_atom_site_aniso_U_23
_atom_site_aniso_U_13
_atom_site_aniso_U_12
Cr1 0.02690(18) 0.0316(2) 0.02127(17) -0.00218(14) 0.00664(14) -0.00038(15)
Cr2 0.02737(19) 0.0391(2) 0.02497(18) -0.00411(15) 0.00556(14) -0.00282(16)
N1 0.0275(9) 0.0306(10) 0.0282(9) -0.0025(7) 0.0066(8) 0.0002(8)
N4 0.0254(9) 0.0327(10) 0.0231(9) -0.0024(7) 0.0058(7) -0.0033(8)
N3 0.0329(10) 0.0358(11) 0.0270(10) -0.0050(8) 0.0066(8) -0.0093(8)
N2 0.0265(10) 0.0474(13) 0.0321(10) -0.0033(9) 0.0059(8) 0.0012(9)
F1 0.0592(10) 0.0497(10) 0.0408(8) 0.0101(7) 0.0134(7) 0.0110(7)
F2 0.0604(10) 0.0653(10) 0.0339(8) 0.0104(7) 0.0222(7) 0.0034(8)
F3 0.0728(11) 0.0686(11) 0.0249(7) -0.0018(7) -0.0023(7) -0.0072(8)
F4 0.0675(10) 0.0664(11) 0.0358(8) -0.0098(7) 0.0273(7) 0.0057(8)
F5 0.0431(8) 0.0500(9) 0.0570(9) 0.0011(7) 0.0258(7) -0.0046(7)
F6 0.0464(9) 0.0500(9) 0.0535(9) 0.0041(7) 0.0213(7) 0.0136(7)
C3 0.0354(12) 0.0304(12) 0.0304(12) 0.0009(9) 0.0024(10) 0.0054(10)
C4 0.0406(14) 0.0399(15) 0.0354(13) -0.0012(11) -0.0062(11) 0.0025(11)
C5 0.0320(13) 0.0389(15) 0.0539(17) 0.0019(12) -0.0029(12) -0.0047(11)
C6 0.0340(13) 0.0417(15) 0.0545(17) 0.0073(12) 0.0142(12) -0.0006(11)
C7 0.0321(12) 0.0337(13) 0.0370(13) 0.0038(10) 0.0085(10) 0.0077(10)
C8 0.0316(12) 0.0273(12) 0.0294(11) 0.0011(9) 0.0051(9) 0.0058(9)
C9 0.0462(15) 0.0448(15) 0.0276(12) -0.0043(10) 0.0083(10) -0.0012(12)
C11 0.0666(19) 0.0625(19) 0.0323(14) 0.0059(12) 0.0144(13) 0.0159(15)
C10 0.0554(18) 0.079(2) 0.0562(18) 0.0124(16) 0.0224(15) 0.0208(16)
C12 0.0411(14) 0.0417(14) 0.0345(13) 0.0007(11) 0.0170(11) 0.0002(11)
C13 0.0601(19) 0.073(2) 0.0400(15) 0.0066(14) 0.0133(13) 0.0208(16)
C14 0.0527(17) 0.0586(18) 0.0500(16) 0.0069(13) 0.0288(13) 0.0029(13)
C19 0.0329(14) 0.078(2) 0.0505(17) -0.0044(15) 0.0017(12) 0.0002(14)
C18 0.0335(17) 0.156(4) 0.062(2) -0.015(2) -0.0007(15) -0.006(2)
C17 0.0263(17) 0.228(6) 0.094(3) -0.027(3) 0.0124(19) -0.002(2)
C16 0.0330(17) 0.191(5) 0.073(2) -0.018(3) 0.0192(17) 0.010(2)
C15 0.0325(15) 0.098(3) 0.0516(18) -0.0044(16) 0.0122(13) 0.0071(15)
C20 0.0256(12) 0.0674(19) 0.0446(15) -0.0002(13) 0.0069(11) 0.0008(12)
C24 0.0341(15) 0.094(3) 0.0465(17) -0.0175(16) -0.0058(12) 0.0052(15)
C25 0.082(3) 0.139(4) 0.062(2) 0.024(2) 0.015(2) 0.018(3)
C26 0.080(3) 0.123(4) 0.103(3) -0.057(3) -0.009(2) 0.004(3)
C21 0.0410(16) 0.120(3) 0.0448(17) -0.0171(18) 0.0119(13) 0.0119(17)
C23 0.075(3) 0.129(4) 0.082(3) -0.046(2) 0.016(2) 0.023(2)
C22 0.060(2) 0.174(4) 0.056(2) 0.002(2) 0.0258(18) 0.008(2)
C29 0.0420(15) 0.0535(17) 0.0441(15) -0.0078(12) 0.0074(12) -0.0140(12)
C30 0.0542(17) 0.0583(19) 0.0552(18) -0.0012(14) 0.0083(14) -0.0254(15)
C31 0.069(2) 0.0525(19) 0.0556(19) -0.0026(15) -0.0046(15) -0.0293(16)
C32 0.076(2) 0.0508(18) 0.0384(15) -0.0099(13) 0.0003(14) -0.0215(15)
C33 0.0540(16) 0.0413(15) 0.0298(13) -0.0057(11) -0.0035(11) -0.0088(12)
C34 0.0403(14) 0.0369(14) 0.0328(13) 0.0000(10) 0.0023(11) -0.0066(11)
C35 0.063(2) 0.097(3) 0.066(2) -0.0223(19) 0.0334(17) -0.0449(19)
C37 0.088(3) 0.117(4) 0.128(4) -0.012(3) 0.055(3) -0.005(3)
C36 0.105(3) 0.127(4) 0.049(2) -0.010(2) 0.014(2) -0.013(3)
C38 0.0691(19) 0.0502(17) 0.0257(12) -0.0102(11) 0.0085(12) -0.0139(14)
C39 0.089(2) 0.070(2) 0.0290(14) -0.0053(13) 0.0038(15) -0.0220(18)
C40 0.089(2) 0.064(2) 0.0440(17) -0.0190(15) 0.0181(16) -0.0039(18)
C41 0.0378(13) 0.0450(15) 0.0270(12) -0.0027(10) 0.0062(10) -0.0040(11)
C42 0.0453(15) 0.0555(16) 0.0234(12) -0.0003(11) 0.0060(10) -0.0062(12)
C43 0.0402(14) 0.0538(17) 0.0262(12) -0.0034(11) -0.0060(10) 0.0019(12)
C44 0.0290(12) 0.0474(15) 0.0397(14) -0.0030(11) 0.0006(10) 0.0010(11)
C45 0.0278(11) 0.0350(13) 0.0324(12) -0.0008(10) 0.0052(9) 0.0008(9)
C46 0.0319(12) 0.0312(12) 0.0226(11) 0.0008(9) 0.0030(9) 0.0010(9)
C47 0.0389(14) 0.076(2) 0.0243(12) -0.0023(12) 0.0083(10) -0.0152(13)
C48 0.0421(18) 0.090(3) 0.103(3) 0.006(2) 0.0266(18) -0.0034(17)
C49 0.066(2) 0.071(2) 0.072(2) -0.0002(17) 0.0152(17) -0.0279(17)
C50 0.0304(13) 0.0557(17) 0.0394(14) 0.0008(11) 0.0092(11) -0.0053(11)
C52 0.0512(18) 0.074(2) 0.065(2) -0.0069(16) 0.0279(15) 0.0061(15)
C51 0.0401(15) 0.065(2) 0.0611(19) 0.0133(15) 0.0089(13) -0.0122(14)
C1 0.0372(13) 0.0350(13) 0.0374(13) -0.0038(10) 0.0084(10) 0.0033(10)
C2 0.0346(13) 0.0443(15) 0.0412(14) -0.0026(11) 0.0069(11) 0.0113(11)
C27 0.0346(12) 0.0330(13) 0.0239(11) -0.0066(9) 0.0073(9) -0.0036(10)
C28 0.0312(12) 0.0331(12) 0.0271(11) 0.0012(9) 0.0078(9) -0.0025(10)
C53 0.0460(15) 0.0470(16) 0.0297(13) 0.0003(11) 0.0089(11) 0.0035(12)
C54 0.0341(12) 0.0381(13) 0.0207(11) -0.0042(9) 0.0064(9) -0.0013(10)
C55 0.0342(12) 0.0357(13) 0.0234(11) -0.0050(9) 0.0095(9) -0.0037(10)
C56 0.0464(15) 0.0412(15) 0.0335(13) -0.0013(11) 0.0170(11) 0.0058(12)

loop_
_atom_type_symbol
_atom_type_description
_atom_type_scat_dispersion_real
_atom_type_scat_dispersion_imag
_atom_type_scat_source
C C 0.0033 0.0016 'International Tables Vol C Tables 4.2.6.8 and 6.1.1.4'
H H 0.0000 0.0000 'International Tables Vol C Tables 4.2.6.8 and 6.1.1.4'
N N 0.0061 0.0033 'International Tables Vol C Tables 4.2.6.8 and 6.1.1.4'
F F 0.0171 0.0103 'International Tables Vol C Tables 4.2.6.8 and 6.1.1.4'
Cr Cr 0.3209 0.6236 'International Tables Vol C Tables 4.2.6.8 and 6.1.1.4'

loop_
_geom_angle_atom_site_label_1
_geom_angle_atom_site_label_2
_geom_angle_atom_site_label_3
_geom_angle
N1 Cr1 Cr2 106.99(6)
N1 Cr1 C54 114.75(9)
Cr2 Cr1 C54 60.07(6)
N1 Cr1 N4 128.55(7)
Cr2 Cr1 N4 103.36(5)
C54 Cr1 N4 116.28(8)
N1 Cr1 C55 146.10(8)
Cr2 Cr1 C55 81.44(6)
C54 Cr1 C55 40.69(9)
N4 Cr1 C55 78.37(8)
N3 Cr2 N2 156.62(8)
N3 Cr2 Cr1 99.44(6)
N2 Cr2 Cr1 102.88(6)
N3 Cr2 C54 84.70(9)
N2 Cr2 C54 112.21(9)
Cr1 Cr2 C54 61.14(6)
C1 N1 C8 111.64(18)
C1 N1 Cr1 126.72(16)
C8 N1 Cr1 120.99(14)
C28 N4 C46 119.34(18)
C28 N4 Cr1 112.26(14)
C46 N4 Cr1 128.34(14)
C34 N3 C27 117.35(19)
C34 N3 Cr2 128.99(16)
C27 N3 Cr2 108.68(13)
C2 N2 C20 112.8(2)
C2 N2 Cr2 130.46(16)
C20 N2 Cr2 116.67(17)
C4 C3 C8 117.9(2)
C4 C3 C9 119.9(2)
C8 C3 C9 122.2(2)
C5 C4 C3 121.8(2)
C6 C5 C4 119.8(2)
C5 C6 C7 121.4(2)
C6 C7 C8 118.3(2)
C6 C7 C12 120.2(2)
C8 C7 C12 121.5(2)
C3 C8 C7 120.8(2)
C3 C8 N1 118.52(19)
C7 C8 N1 120.49(19)
C3 C9 C10 112.0(2)
C3 C9 C11 112.3(2)
C10 C9 C11 109.8(2)
C7 C12 C13 110.9(2)
C7 C12 C14 112.8(2)
C13 C12 C14 110.2(2)
C18 C19 C20 118.0(3)
C18 C19 C24 119.2(3)
C20 C19 C24 122.6(2)
C17 C18 C19 121.4(3)
C18 C17 C16 120.7(3)
C17 C16 C15 121.3(3)
C16 C15 C20 117.2(3)
C16 C15 C21 118.5(3)
C20 C15 C21 124.3(2)
C15 C20 C19 121.3(2)
C15 C20 N2 118.7(2)
C19 C20 N2 120.0(2)
C19 C24 C25 109.3(3)
C19 C24 C26 112.9(3)
C25 C24 C26 111.4(3)
C15 C21 C23 111.6(3)
C15 C21 C22 112.0(3)
C23 C21 C22 110.3(3)
C30 C29 C34 119.4(2)
C30 C29 C35 117.9(2)
C34 C29 C35 122.7(2)
C31 C30 C29 121.9(3)
C32 C31 C30 118.3(3)
C31 C32 C33 123.7(3)
C32 C33 C34 117.5(3)
C32 C33 C38 117.5(2)
C34 C33 C38 124.9(2)
C29 C34 N3 118.8(2)
C29 C34 C33 118.9(2)
N3 C34 C33 122.3(2)
C36 C35 C29 110.6(3)
C36 C35 C37 107.5(3)
C29 C35 C37 109.9(3)
C33 C38 C40 112.9(2)
C33 C38 C39 111.1(2)
C40 C38 C39 109.1(2)
C42 C41 C46 117.5(2)
C42 C41 C47 118.7(2)
C46 C41 C47 123.8(2)
C43 C42 C41 121.4(2)
C44 C43 C42 119.7(2)
C43 C44 C45 121.6(2)
C44 C45 C46 117.7(2)
C44 C45 C50 119.7(2)
C46 C45 C50 122.5(2)
C41 C46 C45 122.0(2)
C41 C46 N4 120.80(19)
C45 C46 N4 117.21(18)
C49 C47 C41 111.0(2)
C49 C47 C48 110.5(2)
C41 C47 C48 110.2(2)
C45 C50 C51 113.1(2)
C45 C50 C52 109.5(2)
C51 C50 C52 111.3(2)
C2 C1 N1 125.8(2)
C1 C2 N2 125.1(2)
N3 C27 C28 107.53(16)
N3 C27 C55 105.87(18)
C28 C27 C55 106.88(17)
N4 C28 C27 115.9(2)
F1 C53 F2 105.3(2)
F1 C53 F3 105.6(2)
F2 C53 F3 104.57(19)
F1 C53 C54 112.80(19)
F2 C53 C54 115.5(2)
F3 C53 C54 112.2(2)
C55 C54 C53 128.2(2)
C55 C54 Cr2 100.73(14)
C53 C54 Cr2 130.70(17)
C55 C54 Cr1 73.52(12)
C53 C54 Cr1 134.42(17)
Cr2 C54 Cr1 58.80(6)
C54 C55 C56 124.3(2)
C54 C55 C27 117.13(19)
C56 C55 C27 114.51(19)
C54 C55 Cr1 65.79(12)
C56 C55 Cr1 125.11(16)
C27 C55 Cr1 98.19(13)
F5 C56 F4 105.85(19)
F5 C56 F6 105.8(2)
F4 C56 F6 105.11(19)
F5 C56 C55 114.82(19)
F4 C56 C55 113.6(2)
F6 C56 C55 110.96(19)

loop_
_geom_bond_atom_site_label_1
_geom_bond_atom_site_label_2
_geom_bond_distance
Cr1 N1 1.9157(19)
Cr1 Cr2 1.9615(6)
Cr1 C54 2.008(2)
Cr1 N4 2.0883(18)
Cr1 C55 2.112(2)
Cr2 N3 1.898(2)
Cr2 N2 1.901(2)
Cr2 C54 1.987(2)
N1 C1 1.372(3)
N1 C8 1.454(3)
N4 C28 1.282(3)
N4 C46 1.458(3)
N3 C34 1.426(3)
N3 C27 1.476(3)
N2 C2 1.371(3)
N2 C20 1.445(3)
F1 C53 1.341(3)
F2 C53 1.356(3)
F3 C53 1.357(3)
F4 C56 1.354(3)
F5 C56 1.343(3)
F6 C56 1.355(3)
C3 C4 1.395(3)
C3 C8 1.409(3)
C3 C9 1.517(3)
C4 C5 1.376(4)
C5 C6 1.375(4)
C6 C7 1.395(3)
C7 C8 1.411(3)
C7 C12 1.517(3)
C9 C10 1.520(4)
C9 C11 1.526(3)
C12 C13 1.524(4)
C12 C14 1.529(3)
C19 C18 1.391(4)
C19 C20 1.405(4)
C19 C24 1.510(4)
C18 C17 1.341(5)
C17 C16 1.381(5)
C16 C15 1.390(4)
C15 C20 1.405(4)
C15 C21 1.522(4)
C24 C25 1.524(5)
C24 C26 1.533(5)
C21 C23 1.534(5)
C21 C22 1.536(5)
C29 C30 1.390(4)
C29 C34 1.412(3)
C29 C35 1.524(4)
C30 C31 1.377(4)
C31 C32 1.360(4)
C32 C33 1.390(4)
C33 C34 1.430(3)
C33 C38 1.521(4)
C35 C36 1.511(5)
C35 C37 1.577(5)
C38 C40 1.530(4)
C38 C39 1.539(4)
C41 C42 1.392(3)
C41 C46 1.399(3)
C41 C47 1.518(3)
C42 C43 1.383(3)
C43 C44 1.371(3)
C44 C45 1.388(3)
C45 C46 1.401(3)
C45 C50 1.516(3)
C47 C49 1.512(4)
C47 C48 1.520(4)
C50 C51 1.519(4)
C50 C52 1.531(4)
C1 C2 1.353(3)
C27 C28 1.501(3)
C27 C55 1.553(3)
C53 C54 1.480(3)
C54 C55 1.436(3)
C55 C56 1.494(3)

loop_
_geom_torsion_atom_site_label_1
_geom_torsion_atom_site_label_2
_geom_torsion_atom_site_label_3
_geom_torsion_atom_site_label_4
_geom_torsion
N1 Cr1 Cr2 N3 172.24(8)
C54 Cr1 Cr2 N3 -78.55(9)
N4 Cr1 Cr2 N3 34.30(7)
C55 Cr1 Cr2 N3 -41.50(8)
N1 Cr1 Cr2 N2 -0.76(8)
C54 Cr1 Cr2 N2 108.46(10)
N4 Cr1 Cr2 N2 -138.70(8)
C55 Cr1 Cr2 N2 145.51(9)
N1 Cr1 Cr2 C54 -109.22(10)
N4 Cr1 Cr2 C54 112.85(9)
C55 Cr1 Cr2 C54 37.05(10)
Cr2 Cr1 N1 C1 11.73(19)
C54 Cr1 N1 C1 -52.6(2)
N4 Cr1 N1 C1 135.27(17)
C55 Cr1 N1 C1 -88.4(2)
Cr2 Cr1 N1 C8 -178.34(14)
C54 Cr1 N1 C8 117.37(16)
N4 Cr1 N1 C8 -54.80(18)
C55 Cr1 N1 C8 81.6(2)
N1 Cr1 N4 C28 -173.84(14)
Cr2 Cr1 N4 C28 -48.86(15)
C54 Cr1 N4 C28 14.09(17)
C55 Cr1 N4 C28 29.30(15)
N1 Cr1 N4 C46 3.4(2)
Cr2 Cr1 N4 C46 128.36(16)
C54 Cr1 N4 C46 -168.69(16)
C55 Cr1 N4 C46 -153.48(18)
N2 Cr2 N3 C34 -25.5(3)
Cr1 Cr2 N3 C34 171.93(18)
C54 Cr2 N3 C34 112.4(2)
N2 Cr2 N3 C27 -179.34(18)
Cr1 Cr2 N3 C27 18.09(13)
C54 Cr2 N3 C27 -41.46(13)
N3 Cr2 N2 C2 -172.7(2)
Cr1 Cr2 N2 C2 -10.3(2)
C54 Cr2 N2 C2 53.5(2)
N3 Cr2 N2 C20 4.4(3)
Cr1 Cr2 N2 C20 166.74(15)
C54 Cr2 N2 C20 -129.46(17)
C8 C3 C4 C5 0.3(3)
C9 C3 C4 C5 179.5(2)
C3 C4 C5 C6 1.6(4)
C4 C5 C6 C7 -2.1(4)
C5 C6 C7 C8 0.6(4)
C5 C6 C7 C12 -178.9(2)
C4 C3 C8 C7 -1.8(3)
C9 C3 C8 C7 179.0(2)
C4 C3 C8 N1 173.8(2)
C9 C3 C8 N1 -5.3(3)
C6 C7 C8 C3 1.3(3)
C12 C7 C8 C3 -179.2(2)
C6 C7 C8 N1 -174.2(2)
C12 C7 C8 N1 5.3(3)
C1 N1 C8 C3 -86.1(2)
Cr1 N1 C8 C3 102.6(2)
C1 N1 C8 C7 89.5(2)
Cr1 N1 C8 C7 -81.8(2)
C4 C3 C9 C10 -81.8(3)
C8 C3 C9 C10 97.4(3)
C4 C3 C9 C11 42.4(3)
C8 C3 C9 C11 -138.5(2)
C6 C7 C12 C13 84.3(3)
C8 C7 C12 C13 -95.2(3)
C6 C7 C12 C14 -40.0(3)
C8 C7 C12 C14 140.6(2)
C20 C19 C18 C17 1.2(6)
C24 C19 C18 C17 176.9(4)
C19 C18 C17 C16 0.1(8)
C18 C17 C16 C15 -0.8(8)
C17 C16 C15 C20 0.1(7)
C17 C16 C15 C21 179.0(4)
C16 C15 C20 C19 1.2(5)
C21 C15 C20 C19 -177.6(3)
C16 C15 C20 N2 -177.4(3)
C21 C15 C20 N2 3.8(5)
C18 C19 C20 C15 -1.9(5)
C24 C19 C20 C15 -177.4(3)
C18 C19 C20 N2 176.7(3)
C24 C19 C20 N2 1.2(4)
C2 N2 C20 C15 62.8(3)
Cr2 N2 C20 C15 -114.8(3)
C2 N2 C20 C19 -115.9(3)
Cr2 N2 C20 C19 66.6(3)
C18 C19 C24 C25 -80.4(4)
C20 C19 C24 C25 95.1(4)
C18 C19 C24 C26 44.2(5)
C20 C19 C24 C26 -140.3(3)
C16 C15 C21 C23 70.9(4)
C20 C15 C21 C23 -110.3(4)
C16 C15 C21 C22 -53.4(5)
C20 C15 C21 C22 125.4(3)
C34 C29 C30 C31 -0.5(5)
C35 C29 C30 C31 -179.8(3)
C29 C30 C31 C32 3.8(5)
C30 C31 C32 C33 -2.1(5)
C31 C32 C33 C34 -2.7(4)
C31 C32 C33 C38 173.4(3)
C30 C29 C34 N3 176.3(2)
C35 C29 C34 N3 -4.5(4)
C30 C29 C34 C33 -4.3(4)
C35 C29 C34 C33 174.9(3)
C27 N3 C34 C29 -137.0(2)
Cr2 N3 C34 C29 71.1(3)
C27 N3 C34 C33 43.6(3)
Cr2 N3 C34 C33 -108.3(2)
C32 C33 C34 C29 5.8(4)
C38 C33 C34 C29 -170.0(3)
C32 C33 C34 N3 -174.8(2)
C38 C33 C34 N3 9.4(4)
C30 C29 C35 C36 -60.6(4)
C34 C29 C35 C36 120.1(3)
C30 C29 C35 C37 57.9(4)
C34 C29 C35 C37 -121.3(3)
C32 C33 C38 C40 68.0(3)
C34 C33 C38 C40 -116.2(3)
C32 C33 C38 C39 -54.9(3)
C34 C33 C38 C39 120.9(3)
C46 C41 C42 C43 0.2(4)
C47 C41 C42 C43 -180.0(2)
C41 C42 C43 C44 0.1(4)
C42 C43 C44 C45 -0.4(4)
C43 C44 C45 C46 0.4(4)
C43 C44 C45 C50 177.2(2)
C42 C41 C46 C45 -0.2(4)
C47 C41 C46 C45 179.9(2)
C42 C41 C46 N4 179.5(2)
C47 C41 C46 N4 -0.3(4)
C44 C45 C46 C41 0.0(3)
C50 C45 C46 C41 -176.8(2)
C44 C45 C46 N4 -179.8(2)
C50 C45 C46 N4 3.4(3)
C28 N4 C46 C41 75.7(3)
Cr1 N4 C46 C41 -101.4(2)
C28 N4 C46 C45 -104.6(2)
Cr1 N4 C46 C45 78.4(2)
C42 C41 C47 C49 51.2(3)
C46 C41 C47 C49 -129.0(3)
C42 C41 C47 C48 -71.6(3)
C46 C41 C47 C48 108.2(3)
C44 C45 C50 C51 49.6(3)
C46 C45 C50 C51 -133.7(2)
C44 C45 C50 C52 -75.1(3)
C46 C45 C50 C52 101.6(3)
C8 N1 C1 C2 175.5(2)
Cr1 N1 C1 C2 -13.8(3)
N1 C1 C2 N2 1.1(4)
C20 N2 C2 C1 -164.7(2)
Cr2 N2 C2 C1 12.4(4)
C34 N3 C27 C28 118.0(2)
Cr2 N3 C27 C28 -84.68(17)
C34 N3 C27 C55 -128.01(19)
Cr2 N3 C27 C55 29.29(18)
C46 N4 C28 C27 178.38(17)
Cr1 N4 C28 C27 -4.1(2)
N3 C27 C28 N4 78.4(2)
C55 C27 C28 N4 -34.9(2)
F1 C53 C54 C55 154.2(2)
F2 C53 C54 C55 33.1(3)
F3 C53 C54 C55 -86.6(3)
F1 C53 C54 Cr2 -34.6(3)
F2 C53 C54 Cr2 -155.76(17)
F3 C53 C54 Cr2 84.6(3)
F1 C53 C54 Cr1 48.8(3)
F2 C53 C54 Cr1 -72.3(3)
F3 C53 C54 Cr1 168.02(17)
N3 Cr2 C54 C55 40.73(14)
N2 Cr2 C54 C55 -155.97(13)
Cr1 Cr2 C54 C55 -63.11(13)
N3 Cr2 C54 C53 -132.2(2)
N2 Cr2 C54 C53 31.1(2)
Cr1 Cr2 C54 C53 123.9(2)
N3 Cr2 C54 Cr1 103.84(7)
N2 Cr2 C54 Cr1 -92.87(8)
N1 Cr1 C54 C55 -149.97(12)
Cr2 Cr1 C54 C55 113.96(13)
N4 Cr1 C54 C55 23.21(15)
N1 Cr1 C54 C53 -22.2(3)
Cr2 Cr1 C54 C53 -118.3(2)
N4 Cr1 C54 C53 151.0(2)
C55 Cr1 C54 C53 127.7(3)
N1 Cr1 C54 Cr2 96.07(8)
N4 Cr1 C54 Cr2 -90.76(7)
C55 Cr1 C54 Cr2 -113.96(13)
C53 C54 C55 C56 -16.9(4)
Cr2 C54 C55 C56 169.88(18)
Cr1 C54 C55 C56 117.2(2)
C53 C54 C55 C27 139.1(2)
Cr2 C54 C55 C27 -34.1(2)
Cr1 C54 C55 C27 -86.86(17)
C53 C54 C55 Cr1 -134.1(3)
Cr2 C54 C55 Cr1 52.71(7)
N3 C27 C55 C54 5.2(2)
C28 C27 C55 C54 119.6(2)
N3 C27 C55 C56 163.48(18)
C28 C27 C55 C56 -82.1(2)
N3 C27 C55 Cr1 -61.75(16)
C28 C27 C55 Cr1 52.67(17)
N1 Cr1 C55 C54 54.6(2)
Cr2 Cr1 C55 C54 -53.21(12)
N4 Cr1 C55 C54 -158.85(14)
N1 Cr1 C55 C56 -61.4(3)
Cr2 Cr1 C55 C56 -169.2(2)
C54 Cr1 C55 C56 -116.0(2)
N4 Cr1 C55 C56 85.13(19)
N1 Cr1 C55 C27 170.72(13)
Cr2 Cr1 C55 C27 62.92(12)
C54 Cr1 C55 C27 116.13(19)
N4 Cr1 C55 C27 -42.72(13)
C54 C55 C56 F5 -57.8(3)
C27 C55 C56 F5 145.63(19)
Cr1 C55 C56 F5 24.8(3)
C54 C55 C56 F4 64.2(3)
C27 C55 C56 F4 -92.4(2)
Cr1 C55 C56 F4 146.84(17)
C54 C55 C56 F6 -177.7(2)
C27 C55 C56 F6 25.8(3)
Cr1 C55 C56 F6 -95.0(2)

loop_
_platon_squeeze_void_nr
_platon_squeeze_void_average_x
_platon_squeeze_void_average_y
_platon_squeeze_void_average_z
_platon_squeeze_void_volume
_platon_squeeze_void_count_electrons
1 0.000 0.500 -0.037 2605.3 494.2
2 0.500 1.000 0.036 2605.3 494.2
